data_4118017
loop_
_publ_author_name
'Sebastian Henke'
'Andreas Schneemann'
'Annika W\"utscher'
'Roland A. Fischer'

_publ_section_title
;
 Directing the Breathing Behavior of Pillared-Layered Metal-Organic
 Frameworks via a Systematic Library of Functionalized Linkers Bearing
 Flexible Substituents
;
_journal_name_full 'Journal of the American Chemical Society'
_journal_page_first 9464
_journal_page_last 9474
_journal_paper_doi 10.1021/ja302991b
_journal_volume 134
_journal_year 2012
_chemical_formula_sum 'C38 H52 N2 O12 Zn2'
_chemical_formula_weight 859.56
_chemical_name_systematic
; 
 ? 
;
_space_group_IT_number 123
_symmetry_cell_setting tetragonal
_symmetry_space_group_name_Hall '-P 4 2'
_symmetry_space_group_name_H-M 'P 4/m m m'
_atom_sites_solution_hydrogens none
_atom_sites_solution_primary direct
_atom_sites_solution_secondary difmap
_audit_creation_method SHELXL-97
_cell_angle_alpha 90.00
_cell_angle_beta 90.00
_cell_angle_gamma 90.00
_cell_formula_units_Z 1
_cell_length_a 10.9068(5)
_cell_length_b 10.9068(5)
_cell_length_c 9.5754(7)
_cell_measurement_reflns_used 2859
_cell_measurement_temperature 110(2)
_cell_measurement_theta_max 28.9071
_cell_measurement_theta_min 2.8250
_cell_volume 1139.07(11)
_computing_cell_refinement 'CrysAlisPro, Oxford Diffraction Ltd.'
_computing_data_collection 'CrysAlisPro, Oxford Diffraction Ltd.'
_computing_data_reduction 'CrysAlisPro, Oxford Diffraction Ltd.'
_computing_structure_refinement 'SHELXL-97 (Sheldrick, 1997)'
_computing_structure_solution 'SHELXS-97 (Sheldrick, 1990)'
_diffrn_ambient_temperature 110(2)
_diffrn_detector_area_resol_mean 8.4171
_diffrn_measured_fraction_theta_full 0.989
_diffrn_measured_fraction_theta_max 0.989
_diffrn_measurement_device_type 'Xcalibur, Sapphire2, large Be window'
_diffrn_measurement_method '\w scans'
_diffrn_radiation_monochromator graphite
_diffrn_radiation_source 'Enhance (Mo) X-ray Source'
_diffrn_radiation_type MoK\a
_diffrn_radiation_wavelength 0.71073
_diffrn_reflns_av_R_equivalents 0.0805
_diffrn_reflns_av_sigmaI/netI 0.0263
_diffrn_reflns_limit_h_max 12
_diffrn_reflns_limit_h_min -12
_diffrn_reflns_limit_k_max 12
_diffrn_reflns_limit_k_min -12
_diffrn_reflns_limit_l_max 11
_diffrn_reflns_limit_l_min -11
_diffrn_reflns_number 11396
_diffrn_reflns_theta_full 24.98
_diffrn_reflns_theta_max 24.98
_diffrn_reflns_theta_min 3.39
_exptl_absorpt_coefficient_mu 1.108
_exptl_absorpt_correction_T_max 0.95700
_exptl_absorpt_correction_T_min 0.91100
_exptl_absorpt_correction_type multi-scan
_exptl_crystal_colour colorless
_exptl_crystal_density_diffrn 1.253
_exptl_crystal_description 'block shaped'
_exptl_crystal_F_000 450
_exptl_crystal_size_max 0.10
_exptl_crystal_size_mid 0.07
_exptl_crystal_size_min 0.04
_platon_squeeze_details
;
;
_refine_diff_density_max 0.664
_refine_diff_density_min -0.445
_refine_diff_density_rms 0.106
_refine_ls_extinction_method none
_refine_ls_goodness_of_fit_ref 1.129
_refine_ls_hydrogen_treatment none
_refine_ls_matrix_type full
_refine_ls_number_parameters 54
_refine_ls_number_reflns 634
_refine_ls_number_restraints 12
_refine_ls_restrained_S_all 1.163
_refine_ls_R_factor_all 0.0602
_refine_ls_R_factor_gt 0.0566
_refine_ls_shift/su_max 0.000
_refine_ls_shift/su_mean 0.000
_refine_ls_structure_factor_coef Fsqd
_refine_ls_weighting_details 'calc w=1/[\s^2^(Fo^2^)+(0.1104P)^2^+0.9478P] where P=(Fo^2^+2Fc^2^)/3'
_refine_ls_weighting_scheme calc
_refine_ls_wR_factor_gt 0.1545
_refine_ls_wR_factor_ref 0.1576
_reflns_number_gt 605
_reflns_number_total 634
_reflns_threshold_expression >2sigma(I)
_cod_data_source_file ja302991b_si_005.cif
_cod_data_source_block DB-DMOF
_cod_original_cell_volume 1139.08(12)
_cod_database_code 4118017

loop_
_symmetry_equiv_pos_as_xyz
'x, y, z'
'-x, -y, z'
'-y, x, z'
'y, -x, z'
'-x, y, -z'
'x, -y, -z'
'y, x, -z'
'-y, -x, -z'
'-x, -y, -z'
'x, y, -z'
'y, -x, -z'
'-y, x, -z'
'x, -y, z'
'-x, y, z'
'-y, -x, z'
'y, x, z'

loop_
_atom_site_label
_atom_site_type_symbol
_atom_site_fract_x
_atom_site_fract_y
_atom_site_fract_z
_atom_site_U_iso_or_equiv
_atom_site_adp_type
_atom_site_occupancy
_atom_site_symmetry_multiplicity
_atom_site_calc_flag
_atom_site_refinement_flags
Zn1 Zn 1.0000 0.0000 0.15128(10) 0.0223(5) Uani 1 8 d S
N1 N 1.0000 0.0000 0.3663(8) 0.0238(17) Uani 1 8 d S
C1 C 1.0000 0.2336(6) 0.0000 0.0370(18) Uani 1 4 d S
O1 O 0.9757(6) 0.1816(4) 0.1144(5) 0.031(2) Uani 0.50 1 d P
C2 C 1.0000 0.3727(7) 0.0000 0.045(2) Uani 1 4 d S
C4 C 1.0000 0.1334(18) 0.4154(17) 0.060(6) Uani 0.38 2 d SP
C5 C 1.0866(12) 0.0866(12) 0.4158(17) 0.078(10) Uani 0.38 2 d SP
C3 C 0.9464(11) 0.4375(9) 0.1099(9) 0.065(3) Uani 0.50 1 d PU
O2 O 0.898(2) 0.384(2) 0.231(3) 0.128(7) Uani 0.25 1 d PU

loop_
_atom_site_aniso_label
_atom_site_aniso_U_11
_atom_site_aniso_U_22
_atom_site_aniso_U_33
_atom_site_aniso_U_23
_atom_site_aniso_U_13
_atom_site_aniso_U_12
Zn1 0.0263(5) 0.0263(5) 0.0143(6) 0.000 0.000 0.000
N1 0.030(3) 0.030(3) 0.011(4) 0.000 0.000 0.000
C1 0.059(5) 0.021(4) 0.031(4) 0.000 0.000 0.000
O1 0.035(7) 0.025(2) 0.034(2) -0.0006(18) 0.004(2) 0.004(2)
C2 0.078(6) 0.029(4) 0.027(4) 0.000 0.000 0.000
C4 0.12(2) 0.038(10) 0.021(11) -0.002(7) 0.000 0.000
C5 0.109(16) 0.109(16) 0.016(10) -0.001(5) -0.001(5) -0.083(18)
C3 0.110(7) 0.044(4) 0.042(4) 0.009(4) 0.034(5) 0.002(5)
O2 0.134(9) 0.123(9) 0.126(9) 0.004(5) 0.013(5) 0.000(5)

loop_
_atom_type_symbol
_atom_type_description
_atom_type_scat_dispersion_real
_atom_type_scat_dispersion_imag
_atom_type_scat_source
C C 0.0033 0.0016 'International Tables Vol C Tables 4.2.6.8 and 6.1.1.4'
H H 0.0000 0.0000 'International Tables Vol C Tables 4.2.6.8 and 6.1.1.4'
N N 0.0061 0.0033 'International Tables Vol C Tables 4.2.6.8 and 6.1.1.4'
O O 0.0106 0.0060 'International Tables Vol C Tables 4.2.6.8 and 6.1.1.4'
Zn Zn 0.2839 1.4301 'International Tables Vol C Tables 4.2.6.8 and 6.1.1.4'

loop_
_geom_angle_atom_site_label_1
_geom_angle_atom_site_label_2
_geom_angle_atom_site_label_3
_geom_angle
_geom_angle_site_symmetry_1
_geom_angle_site_symmetry_3
O1 Zn1 O1 73.4(4) 13 3_645
O1 Zn1 O1 15.0(4) 13 2_755
O1 Zn1 O1 88.26(5) 3_645 2_755
O1 Zn1 O1 160.0(3) 13 14_755
O1 Zn1 O1 103.0(4) 3_645 14_755
O1 Zn1 O1 154.9(3) 2_755 14_755
O1 Zn1 O1 88.26(5) 13 15_665
O1 Zn1 O1 15.0(4) 3_645 15_665
O1 Zn1 O1 103.0(4) 2_755 15_665
O1 Zn1 O1 88.26(5) 14_755 15_665
O1 Zn1 O1 154.9(3) 13 .
O1 Zn1 O1 88.26(5) 3_645 .
O1 Zn1 O1 160.0(3) 2_755 .
O1 Zn1 O1 15.0(4) 14_755 .
O1 Zn1 O1 73.4(4) 15_665 .
O1 Zn1 O1 103.0(4) 13 4_665
O1 Zn1 O1 160.0(3) 3_645 4_665
O1 Zn1 O1 88.26(5) 2_755 4_665
O1 Zn1 O1 73.4(4) 14_755 4_665
O1 Zn1 O1 154.9(3) 15_665 4_665
O1 Zn1 O1 88.26(5) . 4_665
O1 Zn1 O1 88.26(5) 13 16_645
O1 Zn1 O1 154.9(3) 3_645 16_645
O1 Zn1 O1 73.4(4) 2_755 16_645
O1 Zn1 O1 88.26(5) 14_755 16_645
O1 Zn1 O1 160.0(3) 15_665 16_645
O1 Zn1 O1 103.0(4) . 16_645
O1 Zn1 O1 15.0(4) 4_665 16_645
O1 Zn1 N1 100.02(14) 13 .
O1 Zn1 N1 100.02(14) 3_645 .
O1 Zn1 N1 100.02(14) 2_755 .
O1 Zn1 N1 100.02(14) 14_755 .
O1 Zn1 N1 100.02(14) 15_665 .
O1 Zn1 N1 100.02(14) . .
O1 Zn1 N1 100.02(14) 4_665 .
O1 Zn1 N1 100.02(14) 16_645 .
O1 Zn1 Zn1 79.98(14) 13 9_755
O1 Zn1 Zn1 79.98(14) 3_645 9_755
O1 Zn1 Zn1 79.98(14) 2_755 9_755
O1 Zn1 Zn1 79.98(14) 14_755 9_755
O1 Zn1 Zn1 79.98(14) 15_665 9_755
O1 Zn1 Zn1 79.98(14) . 9_755
O1 Zn1 Zn1 79.98(14) 4_665 9_755
O1 Zn1 Zn1 79.98(14) 16_645 9_755
N1 Zn1 Zn1 180.0 . 9_755
C5 N1 C5 140.9(15) . 2_755
C5 N1 C5 83.6(5) . 4_665
C5 N1 C5 83.6(5) 2_755 4_665
C5 N1 C5 83.6(5) . 3_645
C5 N1 C5 83.6(5) 2_755 3_645
C5 N1 C5 140.9(15) 4_665 3_645
C5 N1 C4 42.53(12) . .
C5 N1 C4 122.1(6) 2_755 .
C5 N1 C4 122.1(6) 4_665 .
C5 N1 C4 42.53(12) 3_645 .
C5 N1 C4 42.53(12) . 4_665
C5 N1 C4 122.1(6) 2_755 4_665
C5 N1 C4 42.53(12) 4_665 4_665
C5 N1 C4 122.1(6) 3_645 4_665
C4 N1 C4 84.6(4) . 4_665
C5 N1 C4 122.1(6) . 2_755
C5 N1 C4 42.53(12) 2_755 2_755
C5 N1 C4 42.53(12) 4_665 2_755
C5 N1 C4 122.1(6) 3_645 2_755
C4 N1 C4 144.2(13) . 2_755
C4 N1 C4 84.6(4) 4_665 2_755
C5 N1 C4 122.1(6) . 3_645
C5 N1 C4 42.53(12) 2_755 3_645
C5 N1 C4 122.1(6) 4_665 3_645
C5 N1 C4 42.53(12) 3_645 3_645
C4 N1 C4 84.6(4) . 3_645
C4 N1 C4 144.2(13) 4_665 3_645
C4 N1 C4 84.6(4) 2_755 3_645
C5 N1 Zn1 109.5(7) . .
C5 N1 Zn1 109.5(7) 2_755 .
C5 N1 Zn1 109.5(7) 4_665 .
C5 N1 Zn1 109.5(7) 3_645 .
C4 N1 Zn1 107.9(7) . .
C4 N1 Zn1 107.9(7) 4_665 .
C4 N1 Zn1 107.9(7) 2_755 .
C4 N1 Zn1 107.9(7) 3_645 .
O1 C1 O1 24.2(6) 10 5_755
O1 C1 O1 126.5(7) 10 14_755
O1 C1 O1 120.4(6) 5_755 14_755
O1 C1 O1 120.4(6) 10 .
O1 C1 O1 126.5(7) 5_755 .
O1 C1 O1 24.2(6) 14_755 .
O1 C1 C2 116.8(3) 10 .
O1 C1 C2 116.8(3) 5_755 .
O1 C1 C2 116.8(3) 14_755 .
O1 C1 C2 116.8(3) . .
O1 O1 C1 77.9(3) 14_755 .
O1 O1 Zn1 82.51(19) 14_755 .
C1 O1 Zn1 124.3(4) . .
C3 C2 C3 49.5(10) 14_755 .
C3 C2 C3 119.2(9) 14_755 10
C3 C2 C3 97.9(9) . 10
C3 C2 C3 97.9(9) 14_755 5_755
C3 C2 C3 119.2(9) . 5_755
C3 C2 C3 49.5(10) 10 5_755
C3 C2 C1 120.4(5) 14_755 .
C3 C2 C1 120.4(5) . .
C3 C2 C1 120.4(5) 10 .
C3 C2 C1 120.4(5) 5_755 .
C5 C4 N1 63.2(15) 3_645 .
C5 C4 C4 89.8(15) 3_645 10_556
N1 C4 C4 107.9(7) . 10_556
C5 C4 C5 107.5(19) 3_645 10_556
N1 C4 C5 90.4(10) . 10_556
C4 C4 C5 33.6(4) 10_556 10_556
C5 C4 C5 56.2(15) 3_645 12_646
N1 C4 C5 90.4(10) . 12_646
C4 C4 C5 33.6(4) 10_556 12_646
C5 C4 C5 58.3(10) 10_556 12_646
C4 C5 N1 74.2(15) 4_665 .
C4 C5 C5 90.2(15) 4_665 10_556
N1 C5 C5 109.5(7) . 10_556
C4 C5 C5 28.3(15) 4_665 4_665
N1 C5 C5 48.2(2) . 4_665
C5 C5 C5 90.000(2) 10_556 4_665
C4 C5 C5 118.3(15) 4_665 3_645
N1 C5 C5 48.2(2) . 3_645
C5 C5 C5 90.000(2) 10_556 3_645
C5 C5 C5 90.000(2) 4_665 3_645
C4 C5 C4 56.7(15) 4_665 11_666
N1 C5 C4 97.4(11) . 11_666
C5 C5 C4 33.6(4) 10_556 11_666
C5 C5 C4 60.9(5) 4_665 11_666
C5 C5 C4 105.2(8) 3_645 11_666
C4 C5 C4 117.8(17) 4_665 10_556
N1 C5 C4 97.4(11) . 10_556
C5 C5 C4 33.6(4) 10_556 10_556
C5 C5 C4 105.2(8) 4_665 10_556
C5 C5 C4 60.9(5) 3_645 10_556
C4 C5 C4 64.0(10) 11_666 10_556
C3 C3 C3 90.000(2) 14_755 13_565
C3 C3 C2 65.3(5) 14_755 .
C3 C3 C2 120.4(5) 13_565 .
C3 C3 O2 112.3(11) 14_755 .
C3 C3 O2 114.5(11) 13_565 .
C2 C3 O2 125.0(13) . .
C3 C3 C3 49.4(7) 14_755 2_765
C3 C3 C3 40.6(7) 13_565 2_765
C2 C3 C3 96.4(8) . 2_765
O2 C3 C3 124.1(11) . 2_765

loop_
_geom_bond_atom_site_label_1
_geom_bond_atom_site_label_2
_geom_bond_distance
_geom_bond_site_symmetry_2
Zn1 O1 2.029(5) 13
Zn1 O1 2.029(5) 3_645
Zn1 O1 2.029(5) 2_755
Zn1 O1 2.029(5) 14_755
Zn1 O1 2.029(5) 15_665
Zn1 O1 2.029(5) .
Zn1 O1 2.029(5) 4_665
Zn1 O1 2.029(5) 16_645
Zn1 N1 2.059(7) .
Zn1 Zn1 2.897(2) 9_755
N1 C5 1.418(19) .
N1 C5 1.418(19) 2_755
N1 C5 1.418(19) 4_665
N1 C5 1.418(19) 3_645
N1 C4 1.53(2) .
N1 C4 1.53(2) 4_665
N1 C4 1.53(2) 2_755
N1 C4 1.53(2) 3_645
C1 O1 1.262(5) 10
C1 O1 1.262(5) 5_755
C1 O1 1.262(5) 14_755
C1 O1 1.262(5) .
C1 C2 1.517(10) .
O1 O1 0.529(13) 14_755
C2 C3 1.396(10) 14_755
C2 C3 1.396(10) .
C2 C3 1.396(10) 10
C2 C3 1.396(10) 5_755
C4 C5 1.074(9) 3_645
C4 C4 1.62(3) 10_556
C4 C5 1.941(15) 10_556
C4 C5 1.941(15) 12_646
C5 C4 1.074(9) 4_665
C5 C5 1.61(3) 10_556
C5 C5 1.89(3) 4_665
C5 C5 1.89(3) 3_645
C5 C4 1.941(15) 11_666
C5 C4 1.941(15) 10_556
C3 C3 1.17(2) 14_755
C3 C3 1.36(2) 13_565
C3 O2 1.41(3) .
C3 C3 1.80(2) 2_765

loop_
_platon_squeeze_void_nr
_platon_squeeze_void_average_x
_platon_squeeze_void_average_y
_platon_squeeze_void_average_z
_platon_squeeze_void_volume
_platon_squeeze_void_count_electrons
_platon_squeeze_void_content
1 0.488 0.489 -0.078 502 63 ' '
